data_4024125
loop_
_publ_author_name
'Alan R. Katritzky'
'Niveen M. Khashab'
'Danniebelle N. Haase'
'Megumi Yoshioka'
'Ion Ghiviriga'
'Peter J. Steel'

_publ_section_title
;
 C-Aminoimidoylation and C-Thiocarbamoylation of Esters, Sulfones,
 and Ketones
;
_journal_name_full 'Journal of Organic Chemistry'
_journal_page_first 6742
_journal_page_last 6748
_journal_paper_doi 10.1021/jo070545c
_journal_volume 72
_journal_year 2007
_chemical_absolute_configuration ad
_chemical_formula_moiety 'C13 H17 N O2 S'
_chemical_formula_sum 'C13 H17 N O2 S'
_chemical_formula_weight 251.34
_chemical_name_common 12a
_chemical_name_systematic
; 
 ? 
;
_space_group_IT_number 19
_symmetry_cell_setting orthorhombic
_symmetry_space_group_name_Hall 'P 2ac 2ab'
_symmetry_space_group_name_H-M 'P 21 21 21'
_atom_sites_solution_hydrogens geom
_atom_sites_solution_primary direct
_atom_sites_solution_secondary difmap
_audit_creation_method SHELXL-97
_cell_angle_alpha 90.00
_cell_angle_beta 90.00
_cell_angle_gamma 90.00
_cell_formula_units_Z 4
_cell_length_a 8.1386(3)
_cell_length_b 10.7325(4)
_cell_length_c 15.5997(6)
_cell_measurement_reflns_used 8760
_cell_measurement_temperature 93(2)
_cell_measurement_theta_max 30.55
_cell_measurement_theta_min 2.30
_cell_volume 1362.60(9)
_computing_cell_refinement 'Bruker SMART'
_computing_data_collection 'Bruker SMART'
_computing_data_reduction 'Bruker SAINT'
_computing_molecular_graphics 'Bruker SHELXTL'
_computing_publication_material 'Bruker SHELXTL'
_computing_structure_refinement 'SHELXL-97 (Sheldrick, 1997)'
_computing_structure_solution 'SHELXS-97 (Sheldrick, 1990)'
_diffrn_ambient_temperature 93(2)
_diffrn_measured_fraction_theta_full 0.995
_diffrn_measured_fraction_theta_max 0.995
_diffrn_measurement_device_type 'CCD area detector'
_diffrn_measurement_method 'phi and omega scans'
_diffrn_radiation_monochromator graphite
_diffrn_radiation_source 'fine-focus sealed tube'
_diffrn_radiation_type MoK\a
_diffrn_radiation_wavelength 0.71073
_diffrn_reflns_av_R_equivalents 0.0182
_diffrn_reflns_av_sigmaI/netI 0.0099
_diffrn_reflns_limit_h_max 11
_diffrn_reflns_limit_h_min -11
_diffrn_reflns_limit_k_max 15
_diffrn_reflns_limit_k_min -14
_diffrn_reflns_limit_l_max 21
_diffrn_reflns_limit_l_min -22
_diffrn_reflns_number 19958
_diffrn_reflns_theta_full 30.57
_diffrn_reflns_theta_max 30.57
_diffrn_reflns_theta_min 3.14
_exptl_absorpt_coefficient_mu 0.228
_exptl_absorpt_correction_T_max 1.000
_exptl_absorpt_correction_T_min 0.8001
_exptl_absorpt_correction_type none
_exptl_absorpt_process_details SADABS
_exptl_crystal_colour colourless
_exptl_crystal_density_diffrn 1.225
_exptl_crystal_density_method 'not measured'
_exptl_crystal_description Flattened
_exptl_crystal_F_000 536
_exptl_crystal_size_max 0.60
_exptl_crystal_size_mid 0.54
_exptl_crystal_size_min 0.28
_refine_diff_density_max 0.309
_refine_diff_density_min -0.152
_refine_diff_density_rms 0.039
_refine_ls_abs_structure_details 'Flack H D (1983), Acta Cryst. A39, 876-881'
_refine_ls_abs_structure_Flack -0.01(4)
_refine_ls_extinction_method none
_refine_ls_goodness_of_fit_ref 1.078
_refine_ls_hydrogen_treatment mixed
_refine_ls_matrix_type full
_refine_ls_number_parameters 157
_refine_ls_number_reflns 4167
_refine_ls_number_restraints 0
_refine_ls_restrained_S_all 1.078
_refine_ls_R_factor_all 0.0248
_refine_ls_R_factor_gt 0.0244
_refine_ls_shift/su_max 0.001
_refine_ls_shift/su_mean 0.000
_refine_ls_structure_factor_coef Fsqd
_refine_ls_weighting_details 'calc w=1/[\s^2^(Fo^2^)+(0.0439P)^2^+0.1358P] where P=(Fo^2^+2Fc^2^)/3'
_refine_ls_weighting_scheme calc
_refine_ls_wR_factor_gt 0.0665
_refine_ls_wR_factor_ref 0.0669
_reflns_number_gt 4105
_reflns_number_total 4167
_reflns_threshold_expression >2sigma(I)
_cod_data_source_file jo070545crom20070315_102329.cif
_cod_data_source_block 3l25
_cod_depositor_comments
;
The following automatic conversions were performed:
'_symmetry_cell_setting' value 'Orthorhombic' changed to 'orthorhombic'
according to '/home/saulius/struct/CIF-dictionaries/cif_core.dic'
dictionary named 'cif_core.dic' version 2.4.1 from 2010-06-29.

Automatic conversion script
Id: cif_fix_enum 1527 2010-12-29 10:47:43Z saulius 
;
_cod_database_code 4024125

loop_
_symmetry_equiv_pos_as_xyz
'x, y, z'
'-x+1/2, -y, z+1/2'
'-x, y+1/2, -z+1/2'
'x+1/2, -y+1/2, -z'

loop_
_atom_site_label
_atom_site_type_symbol
_atom_site_fract_x
_atom_site_fract_y
_atom_site_fract_z
_atom_site_U_iso_or_equiv
_atom_site_adp_type
_atom_site_occupancy
_atom_site_symmetry_multiplicity
_atom_site_calc_flag
_atom_site_refinement_flags
_atom_site_disorder_assembly
_atom_site_disorder_group
S1 S 0.75587(3) 0.385237(18) 0.137494(14) 0.02198(6) Uani 1 1 d . . .
O1 O 0.34233(9) 0.44821(6) 0.19615(4) 0.02421(14) Uani 1 1 d . . .
O2 O 0.34315(8) 0.28535(6) 0.10591(4) 0.02230(13) Uani 1 1 d . . .
N1 N 0.74854(10) 0.14919(6) 0.19121(4) 0.01686(12) Uani 1 1 d . . .
H1 H 0.7014(17) 0.0954(13) 0.2195(8) 0.025 Uiso 1 1 d . . .
C5 C 1.03972(13) 0.15456(11) 0.23150(7) 0.0308(2) Uani 1 1 d . . .
H5A H 1.0299 0.2433 0.2454 0.046 Uiso 1 1 calc R . .
H5B H 1.1513 0.1371 0.2112 0.046 Uiso 1 1 calc R . .
H5C H 1.0172 0.1048 0.2828 0.046 Uiso 1 1 calc R . .
C4 C 0.91645(10) 0.12120(8) 0.16156(5) 0.01836(14) Uani 1 1 d . . .
H4A H 0.9404 0.1727 0.1096 0.022 Uiso 1 1 calc R . .
C6 C 0.92604(12) -0.01634(8) 0.13714(7) 0.02652(18) Uani 1 1 d . . .
H6A H 0.8452 -0.0342 0.0922 0.040 Uiso 1 1 calc R . .
H6B H 0.9025 -0.0677 0.1876 0.040 Uiso 1 1 calc R . .
H6C H 1.0365 -0.0354 0.1159 0.040 Uiso 1 1 calc R . .
C1 C 0.67605(10) 0.25983(7) 0.18579(5) 0.01572(14) Uani 1 1 d . . .
C2 C 0.50705(10) 0.26389(7) 0.22943(5) 0.01562(14) Uani 1 1 d . . .
H2A H 0.4618 0.1773 0.2287 0.019 Uiso 1 1 calc R . .
C3 C 0.39057(10) 0.34551(8) 0.17680(5) 0.01728(14) Uani 1 1 d . . .
C7 C 0.22657(13) 0.35306(10) 0.05268(6) 0.0283(2) Uani 1 1 d . . .
H7A H 0.1985 0.3027 0.0024 0.042 Uiso 1 1 calc R . .
H7B H 0.2759 0.4318 0.0340 0.042 Uiso 1 1 calc R . .
H7C H 0.1268 0.3703 0.0858 0.042 Uiso 1 1 calc R . .
C8 C 0.51537(10) 0.30533(8) 0.32269(5) 0.01645(14) Uani 1 1 d . . .
C9 C 0.44195(11) 0.23099(9) 0.38577(6) 0.02262(16) Uani 1 1 d . . .
H9A H 0.3919 0.1542 0.3704 0.027 Uiso 1 1 calc R . .
C10 C 0.44226(13) 0.26963(10) 0.47129(6) 0.02808(19) Uani 1 1 d . . .
H10A H 0.3915 0.2193 0.5138 0.034 Uiso 1 1 calc R . .
C11 C 0.51629(13) 0.38114(10) 0.49450(6) 0.02645(18) Uani 1 1 d . . .
H11A H 0.5164 0.4068 0.5528 0.032 Uiso 1 1 calc R . .
C12 C 0.59051(12) 0.45562(9) 0.43223(6) 0.02431(17) Uani 1 1 d . . .
H12A H 0.6412 0.5320 0.4480 0.029 Uiso 1 1 calc R . .
C13 C 0.59012(11) 0.41752(8) 0.34655(6) 0.02020(16) Uani 1 1 d . . .
H13A H 0.6410 0.4681 0.3042 0.024 Uiso 1 1 calc R . .

loop_
_atom_site_aniso_label
_atom_site_aniso_U_11
_atom_site_aniso_U_22
_atom_site_aniso_U_33
_atom_site_aniso_U_23
_atom_site_aniso_U_13
_atom_site_aniso_U_12
S1 0.02296(10) 0.01281(9) 0.03018(11) 0.00443(7) 0.00838(8) 0.00087(7)
O1 0.0284(3) 0.0190(3) 0.0253(3) -0.0044(2) -0.0020(3) 0.0079(3)
O2 0.0236(3) 0.0229(3) 0.0204(3) -0.0051(2) -0.0021(2) 0.0050(2)
N1 0.0160(3) 0.0122(3) 0.0223(3) 0.0025(2) 0.0030(3) 0.0013(3)
C5 0.0216(4) 0.0297(5) 0.0413(5) -0.0050(4) -0.0082(4) 0.0026(4)
C4 0.0157(3) 0.0148(3) 0.0245(4) 0.0005(3) 0.0021(3) 0.0025(3)
C6 0.0249(4) 0.0168(3) 0.0378(5) -0.0029(3) 0.0047(4) 0.0049(3)
C1 0.0160(3) 0.0128(3) 0.0183(3) 0.0004(3) 0.0019(3) 0.0004(3)
C2 0.0153(3) 0.0117(3) 0.0199(3) -0.0004(3) 0.0020(3) 0.0008(3)
C3 0.0161(3) 0.0168(3) 0.0190(3) -0.0008(3) 0.0021(3) 0.0016(3)
C7 0.0274(5) 0.0367(5) 0.0207(4) -0.0003(3) -0.0038(3) 0.0070(4)
C8 0.0152(3) 0.0143(3) 0.0199(3) 0.0009(3) 0.0011(3) 0.0012(3)
C9 0.0244(4) 0.0193(4) 0.0242(4) 0.0035(3) 0.0019(3) -0.0027(3)
C10 0.0334(5) 0.0286(4) 0.0222(4) 0.0062(3) 0.0039(4) 0.0000(4)
C11 0.0308(5) 0.0296(4) 0.0189(4) -0.0001(3) -0.0017(3) 0.0045(4)
C12 0.0274(4) 0.0215(4) 0.0241(4) -0.0036(3) -0.0030(3) -0.0003(3)
C13 0.0222(4) 0.0164(3) 0.0220(4) -0.0003(3) 0.0014(3) -0.0023(3)

loop_
_atom_type_symbol
_atom_type_description
_atom_type_scat_dispersion_real
_atom_type_scat_dispersion_imag
_atom_type_scat_source
C C 0.0033 0.0016 'International Tables Vol C Tables 4.2.6.8 and 6.1.1.4'
H H 0.0000 0.0000 'International Tables Vol C Tables 4.2.6.8 and 6.1.1.4'
N N 0.0061 0.0033 'International Tables Vol C Tables 4.2.6.8 and 6.1.1.4'
O O 0.0106 0.0060 'International Tables Vol C Tables 4.2.6.8 and 6.1.1.4'
S S 0.1246 0.1234 'International Tables Vol C Tables 4.2.6.8 and 6.1.1.4'

loop_
_geom_angle_atom_site_label_1
_geom_angle_atom_site_label_2
_geom_angle_atom_site_label_3
_geom_angle
_geom_angle_site_symmetry_1
_geom_angle_site_symmetry_3
_geom_angle_publ_flag
C3 O2 C7 114.76(7) . . ?
C1 N1 C4 125.03(7) . . ?
C1 N1 H1 117.0(10) . . ?
C4 N1 H1 117.3(10) . . ?
C4 C5 H5A 109.5 . . ?
C4 C5 H5B 109.5 . . ?
H5A C5 H5B 109.5 . . ?
C4 C5 H5C 109.5 . . ?
H5A C5 H5C 109.5 . . ?
H5B C5 H5C 109.5 . . ?
N1 C4 C5 109.74(7) . . ?
N1 C4 C6 108.84(7) . . ?
C5 C4 C6 111.84(8) . . ?
N1 C4 H4A 108.8 . . ?
C5 C4 H4A 108.8 . . ?
C6 C4 H4A 108.8 . . ?
C4 C6 H6A 109.5 . . ?
C4 C6 H6B 109.5 . . ?
H6A C6 H6B 109.5 . . ?
C4 C6 H6C 109.5 . . ?
H6A C6 H6C 109.5 . . ?
H6B C6 H6C 109.5 . . ?
N1 C1 C2 113.26(7) . . ?
N1 C1 S1 125.10(6) . . ?
C2 C1 S1 121.63(6) . . ?
C8 C2 C3 111.91(7) . . ?
C8 C2 C1 113.09(7) . . ?
C3 C2 C1 109.47(6) . . ?
C8 C2 H2A 107.4 . . ?
C3 C2 H2A 107.4 . . ?
C1 C2 H2A 107.4 . . ?
O1 C3 O2 123.58(8) . . ?
O1 C3 C2 126.13(8) . . ?
O2 C3 C2 110.25(7) . . ?
O2 C7 H7A 109.5 . . ?
O2 C7 H7B 109.5 . . ?
H7A C7 H7B 109.5 . . ?
O2 C7 H7C 109.5 . . ?
H7A C7 H7C 109.5 . . ?
H7B C7 H7C 109.5 . . ?
C13 C8 C9 119.25(8) . . ?
C13 C8 C2 121.65(7) . . ?
C9 C8 C2 119.07(7) . . ?
C10 C9 C8 120.07(9) . . ?
C10 C9 H9A 120.0 . . ?
C8 C9 H9A 120.0 . . ?
C11 C10 C9 120.39(9) . . ?
C11 C10 H10A 119.8 . . ?
C9 C10 H10A 119.8 . . ?
C10 C11 C12 120.02(9) . . ?
C10 C11 H11A 120.0 . . ?
C12 C11 H11A 120.0 . . ?
C11 C12 C13 119.81(9) . . ?
C11 C12 H12A 120.1 . . ?
C13 C12 H12A 120.1 . . ?
C12 C13 C8 120.47(8) . . ?
C12 C13 H13A 119.8 . . ?
C8 C13 H13A 119.8 . . ?

loop_
_geom_bond_atom_site_label_1
_geom_bond_atom_site_label_2
_geom_bond_distance
_geom_bond_site_symmetry_2
_geom_bond_publ_flag
S1 C1 1.6737(8) . ?
O1 C3 1.2084(10) . ?
O2 C3 1.3374(10) . ?
O2 C7 1.4553(11) . ?
N1 C1 1.3286(10) . ?
N1 C4 1.4736(11) . ?
N1 H1 0.822(15) . ?
C5 C4 1.5248(13) . ?
C5 H5A 0.9800 . ?
C5 H5B 0.9800 . ?
C5 H5C 0.9800 . ?
C4 C6 1.5265(12) . ?
C4 H4A 1.0000 . ?
C6 H6A 0.9800 . ?
C6 H6B 0.9800 . ?
C6 H6C 0.9800 . ?
C1 C2 1.5354(11) . ?
C2 C8 1.5227(11) . ?
C2 C3 1.5298(11) . ?
C2 H2A 1.0000 . ?
C7 H7A 0.9800 . ?
C7 H7B 0.9800 . ?
C7 H7C 0.9800 . ?
C8 C13 1.3996(12) . ?
C8 C9 1.4007(11) . ?
C9 C10 1.3970(13) . ?
C9 H9A 0.9500 . ?
C10 C11 1.3879(15) . ?
C10 H10A 0.9500 . ?
C11 C12 1.3955(14) . ?
C11 H11A 0.9500 . ?
C12 C13 1.3977(12) . ?
C12 H12A 0.9500 . ?
C13 H13A 0.9500 . ?

loop_
_geom_hbond_atom_site_label_D
_geom_hbond_atom_site_label_H
_geom_hbond_atom_site_label_A
_geom_hbond_distance_DH
_geom_hbond_distance_HA
_geom_hbond_distance_DA
_geom_hbond_angle_DHA
_geom_hbond_site_symmetry_A
N1 H1 O1 0.822(15) 2.087(15) 2.8788(10) 161.8(13) 3_645

loop_
_geom_torsion_atom_site_label_1
_geom_torsion_atom_site_label_2
_geom_torsion_atom_site_label_3
_geom_torsion_atom_site_label_4
_geom_torsion
_geom_torsion_site_symmetry_1
_geom_torsion_site_symmetry_2
_geom_torsion_site_symmetry_3
_geom_torsion_site_symmetry_4
_geom_torsion_publ_flag
C1 N1 C4 C5 85.08(10) . . . . ?
C1 N1 C4 C6 -152.23(8) . . . . ?
C4 N1 C1 C2 -174.65(7) . . . . ?
C4 N1 C1 S1 5.04(12) . . . . ?
N1 C1 C2 C8 91.74(8) . . . . ?
S1 C1 C2 C8 -87.97(8) . . . . ?
N1 C1 C2 C3 -142.75(7) . . . . ?
S1 C1 C2 C3 37.55(9) . . . . ?
C7 O2 C3 O1 -0.25(13) . . . . ?
C7 O2 C3 C2 177.70(7) . . . . ?
C8 C2 C3 O1 18.52(12) . . . . ?
C1 C2 C3 O1 -107.67(9) . . . . ?
C8 C2 C3 O2 -159.37(7) . . . . ?
C1 C2 C3 O2 74.44(8) . . . . ?
C3 C2 C8 C13 -69.53(10) . . . . ?
C1 C2 C8 C13 54.67(10) . . . . ?
C3 C2 C8 C9 108.52(9) . . . . ?
C1 C2 C8 C9 -127.28(8) . . . . ?
C13 C8 C9 C10 0.68(13) . . . . ?
C2 C8 C9 C10 -177.42(9) . . . . ?
C8 C9 C10 C11 -0.54(15) . . . . ?
C9 C10 C11 C12 0.22(15) . . . . ?
C10 C11 C12 C13 -0.05(15) . . . . ?
C11 C12 C13 C8 0.19(14) . . . . ?
C9 C8 C13 C12 -0.51(13) . . . . ?
C2 C8 C13 C12 177.54(8) . . . . ?

loop_
_cod_related_entry_id
_cod_related_entry_database
_cod_related_entry_code
1 ChemSpider 30658837
